data_4315084
loop_
_publ_author_name
'Alexandra G. Trambitas'
'Tarun K. Panda'
'Jelena Jenter'
'Peter W. Roesky'
'Constantin Daniliuc'
'Cristian G. Hrib'
'Peter G. Jones'
'Matthias Tamm'

_publ_contact_author
;
        Peter G. Jones
        Institut f\"ur Anorganische und Analytische Chemie
        Technische Universit\"at Braunschweig
        Postfach 3329
        38023 Braunschweig
        Germany
;
_publ_contact_author_email p.jones@tu-bs.de
_publ_contact_author_fax '049 531 391-5387'
_publ_contact_author_phone '049 531 391-5382'
_publ_section_title
;
 Rare-Earth Metal Alkyl, Amido, and Cyclopentadienyl Complexes Supported
 by Imidazolin-2-iminato Ligands: Synthesis, Structural Characterization,
 and Catalytic Application
;
_journal_name_full 'Inorganic Chemistry'
_journal_page_first 2435
_journal_page_last 2446
_journal_paper_doi 10.1021/ic9024052
_journal_volume 49
_journal_year 2010
_chemical_formula_sum 'C39 H66 N3 O Sc Si2'
_chemical_formula_weight 694.09
_chemical_name_systematic
; 
 ? 
;
_space_group_IT_number 14
_symmetry_cell_setting monoclinic
_symmetry_space_group_name_Hall '-P 2ybc'
_symmetry_space_group_name_H-M 'P 1 21/c 1'
_atom_sites_solution_hydrogens geom
_atom_sites_solution_primary direct
_atom_sites_solution_secondary difmap
_audit_creation_method SHELXL-97
_cell_angle_alpha 90.00
_cell_angle_beta 99.605(6)
_cell_angle_gamma 90.00
_cell_formula_units_Z 4
_cell_length_a 18.4747(10)
_cell_length_b 13.2232(8)
_cell_length_c 18.1488(10)
_cell_measurement_reflns_used 27037
_cell_measurement_temperature 173(2)
_cell_measurement_theta_max 75.7798
_cell_measurement_theta_min 3.1586
_cell_volume 4371.5(4)
_computing_cell_refinement
; 
CrysAlisPro, Oxford Diffraction Ltd., 
Version 1.171.33.34d (release 27-02-2009 CrysAlis171 .NET) 
(compiled Feb 27 2009,15:38:38) 
;
_computing_data_collection
; 
CrysAlisPro, Oxford Diffraction Ltd., 
Version 1.171.33.34d (release 27-02-2009 CrysAlis171 .NET) 
(compiled Feb 27 2009,15:38:38) 
;
_computing_data_reduction
; 
CrysAlisPro, Oxford Diffraction Ltd., 
Version 1.171.33.34d (release 27-02-2009 CrysAlis171 .NET) 
(compiled Feb 27 2009,15:38:38) 
;
_computing_molecular_graphics 'BRUKER XP'
_computing_publication_material SHELXL-97
_computing_structure_refinement 'SHELXL-97 (Sheldrick, 1997)'
_computing_structure_solution 'SHELXS-97 (Sheldrick, 1990)'
_diffrn_ambient_temperature 173(2)
_diffrn_detector_area_resol_mean 10.3543
_diffrn_measured_fraction_theta_full 1.000
_diffrn_measured_fraction_theta_max 0.992
_diffrn_measurement_device_type 'Goniometer Xcalibur, detector: Atlas (Nova)'
_diffrn_measurement_method '\w scans'
_diffrn_radiation_monochromator mirror
_diffrn_radiation_source 'Nova (Cu) X-ray Source'
_diffrn_radiation_type 'Cu K\a'
_diffrn_radiation_wavelength 1.54184
_diffrn_reflns_av_R_equivalents 0.0510
_diffrn_reflns_av_sigmaI/netI 0.0238
_diffrn_reflns_limit_h_max 23
_diffrn_reflns_limit_h_min -23
_diffrn_reflns_limit_k_max 15
_diffrn_reflns_limit_k_min -16
_diffrn_reflns_limit_l_max 22
_diffrn_reflns_limit_l_min -22
_diffrn_reflns_number 78002
_diffrn_reflns_theta_full 70.00
_diffrn_reflns_theta_max 76.00
_diffrn_reflns_theta_min 4.13
_exptl_absorpt_coefficient_mu 2.179
_exptl_absorpt_correction_T_max 1.00000
_exptl_absorpt_correction_T_min 0.59904
_exptl_absorpt_correction_type multi-scan
_exptl_absorpt_process_details
; 
CrysAlisPro, Oxford Diffraction Ltd., 
Version 1.171.33.34d (release 27-02-2009 CrysAlis171 .NET) 
(compiled Feb 27 2009,15:38:38) 
;
_exptl_crystal_colour colourless
_exptl_crystal_density_diffrn 1.055
_exptl_crystal_density_method 'not measured'
_exptl_crystal_description prism
_exptl_crystal_F_000 1512
_exptl_crystal_size_max 0.15
_exptl_crystal_size_mid 0.14
_exptl_crystal_size_min 0.11
_refine_diff_density_max 0.645
_refine_diff_density_min -0.387
_refine_diff_density_rms 0.048
_refine_ls_extinction_method none
_refine_ls_goodness_of_fit_ref 1.081
_refine_ls_hydrogen_treatment 'methyls rigid and other riding'
_refine_ls_matrix_type full
_refine_ls_number_parameters 424
_refine_ls_number_reflns 9073
_refine_ls_number_restraints 21
_refine_ls_restrained_S_all 1.087
_refine_ls_R_factor_all 0.0680
_refine_ls_R_factor_gt 0.0542
_refine_ls_shift/su_max 0.001
_refine_ls_shift/su_mean 0.000
_refine_ls_structure_factor_coef Fsqd
_refine_ls_weighting_details 'calc w=1/[\s^2^(Fo^2^)+(0.0924P)^2^+1.3074P] where P=(Fo^2^+2Fc^2^)/3'
_refine_ls_weighting_scheme calc
_refine_ls_wR_factor_gt 0.1561
_refine_ls_wR_factor_ref 0.1665
_reflns_number_gt 7070
_reflns_number_total 9073
_reflns_threshold_expression >2sigma(I)
_cod_data_source_file ic9024052_si_002_01.cif
_cod_data_source_block altr32
_cod_original_sg_symbol_H-M 'P 21/c'
_cod_database_code 4315084

loop_
_symmetry_equiv_pos_as_xyz
'x, y, z'
'-x, y+1/2, -z+1/2'
'-x, -y, -z'
'x, -y-1/2, z-1/2'

loop_
_atom_site_label
_atom_site_type_symbol
_atom_site_fract_x
_atom_site_fract_y
_atom_site_fract_z
_atom_site_U_iso_or_equiv
_atom_site_adp_type
_atom_site_occupancy
_atom_site_symmetry_multiplicity
_atom_site_calc_flag
_atom_site_refinement_flags
_atom_site_disorder_assembly
_atom_site_disorder_group
Sc Sc 0.26763(2) 0.46500(3) 0.24943(2) 0.04191(13) Uani 1 1 d . . .
Si2 Si 0.15229(4) 0.42518(5) 0.07530(4) 0.05356(19) Uani 1 1 d . . .
O O 0.30865(10) 0.34065(14) 0.32160(10) 0.0583(4) Uani 1 1 d . . .
N1 N 0.22684(10) 0.56314(15) 0.31162(10) 0.0441(4) Uani 1 1 d . . .
N2 N 0.14974(11) 0.70449(15) 0.33035(9) 0.0444(4) Uani 1 1 d . . .
N3 N 0.21146(10) 0.63388(14) 0.43034(9) 0.0403(4) Uani 1 1 d . . .
C1 C 0.19920(11) 0.62596(16) 0.35212(11) 0.0387(4) Uani 1 1 d . . .
C2 C 0.13458(15) 0.75765(19) 0.39216(12) 0.0508(6) Uani 1 1 d . . .
H2 H 0.1031 0.8146 0.3911 0.061 Uiso 1 1 calc R . .
C3 C 0.17211(14) 0.71449(18) 0.45318(12) 0.0480(5) Uani 1 1 d . . .
H3 H 0.1720 0.7351 0.5033 0.058 Uiso 1 1 calc R . .
C4 C 0.12311(13) 0.73439(17) 0.25468(11) 0.0444(5) Uani 1 1 d . . .
C5 C 0.05304(13) 0.7036(2) 0.22157(12) 0.0495(5) Uani 1 1 d . . .
C6 C 0.02687(15) 0.7385(2) 0.14904(14) 0.0568(6) Uani 1 1 d . . .
H6 H -0.0206 0.7191 0.1247 0.068 Uiso 1 1 calc R . .
C7 C 0.06939(16) 0.8008(2) 0.11278(14) 0.0594(7) Uani 1 1 d . . .
H7 H 0.0506 0.8244 0.0639 0.071 Uiso 1 1 calc R . .
C8 C 0.13863(15) 0.8291(2) 0.14651(14) 0.0554(6) Uani 1 1 d . . .
H8 H 0.1673 0.8715 0.1204 0.067 Uiso 1 1 calc R . .
C9 C 0.16734(14) 0.79633(18) 0.21858(13) 0.0497(5) Uani 1 1 d . . .
C10 C 0.00627(15) 0.6337(2) 0.26046(15) 0.0603(7) Uani 1 1 d . . .
H10 H 0.0261 0.6359 0.3152 0.072 Uiso 1 1 calc R . .
C11 C -0.0732(2) 0.6667(4) 0.2503(3) 0.1147(17) Uani 1 1 d . . .
H11A H -0.0952 0.6613 0.1974 0.172 Uiso 1 1 calc R . .
H11B H -0.0759 0.7370 0.2667 0.172 Uiso 1 1 calc R . .
H11C H -0.1001 0.6231 0.2801 0.172 Uiso 1 1 calc R . .
C12 C 0.0115(3) 0.5262(3) 0.2350(3) 0.1100(15) Uani 1 1 d . . .
H12A H -0.0111 0.5205 0.1823 0.165 Uiso 1 1 calc R . .
H12B H -0.0142 0.4817 0.2652 0.165 Uiso 1 1 calc R . .
H12C H 0.0633 0.5062 0.2408 0.165 Uiso 1 1 calc R . .
C13 C 0.24312(17) 0.8289(2) 0.25570(16) 0.0650(7) Uani 1 1 d . . .
H13 H 0.2576 0.7868 0.3015 0.078 Uiso 1 1 calc R . .
C14 C 0.2438(3) 0.9394(4) 0.2794(3) 0.1163(16) Uani 1 1 d . . .
H14A H 0.2296 0.9821 0.2352 0.174 Uiso 1 1 calc R . .
H14B H 0.2932 0.9580 0.3042 0.174 Uiso 1 1 calc R . .
H14C H 0.2089 0.9493 0.3139 0.174 Uiso 1 1 calc R . .
C15 C 0.29986(19) 0.8127(3) 0.2045(2) 0.0910(11) Uani 1 1 d . . .
H15A H 0.2961 0.7433 0.1853 0.137 Uiso 1 1 calc R . .
H15B H 0.3492 0.8239 0.2328 0.137 Uiso 1 1 calc R . .
H15C H 0.2907 0.8604 0.1627 0.137 Uiso 1 1 calc R . .
C16 C 0.25704(13) 0.56840(17) 0.48054(11) 0.0441(5) Uani 1 1 d . . .
C17 C 0.33202(14) 0.5894(2) 0.49777(14) 0.0567(6) Uani 1 1 d . . .
C18 C 0.37465(18) 0.5258(3) 0.54901(17) 0.0734(9) Uani 1 1 d . . .
H18 H 0.4259 0.5377 0.5617 0.088 Uiso 1 1 calc R . .
C19 C 0.3441(2) 0.4468(3) 0.58126(17) 0.0790(10) Uani 1 1 d . . .
H19 H 0.3743 0.4051 0.6164 0.095 Uiso 1 1 calc R . .
C20 C 0.2705(2) 0.4271(2) 0.56355(15) 0.0706(8) Uani 1 1 d . . .
H20 H 0.2502 0.3714 0.5861 0.085 Uiso 1 1 calc R . .
C21 C 0.22483(16) 0.48808(19) 0.51266(13) 0.0529(6) Uani 1 1 d . . .
C22 C 0.36580(17) 0.6787(3) 0.46376(19) 0.0758(9) Uani 1 1 d . . .
H22 H 0.3281 0.7055 0.4224 0.091 Uiso 1 1 calc R . .
C23 C 0.4329(3) 0.6492(4) 0.4299(3) 0.137(2) Uani 1 1 d . . .
H23A H 0.4708 0.6217 0.4690 0.205 Uiso 1 1 calc R . .
H23B H 0.4521 0.7091 0.4077 0.205 Uiso 1 1 calc R . .
H23C H 0.4190 0.5980 0.3911 0.205 Uiso 1 1 calc R . .
C24 C 0.3846(4) 0.7623(4) 0.5196(3) 0.138(2) Uani 1 1 d . . .
H24A H 0.3401 0.7842 0.5379 0.207 Uiso 1 1 calc R . .
H24B H 0.4053 0.8195 0.4958 0.207 Uiso 1 1 calc R . .
H24C H 0.4206 0.7379 0.5617 0.207 Uiso 1 1 calc R . .
C25 C 0.14344(17) 0.4663(2) 0.49068(16) 0.0633(7) Uani 1 1 d . . .
H25 H 0.1182 0.5326 0.4786 0.076 Uiso 1 1 calc R . .
C26 C 0.1084(2) 0.4169(3) 0.55200(19) 0.0868(11) Uani 1 1 d . . .
H26A H 0.1309 0.3507 0.5643 0.130 Uiso 1 1 calc R . .
H26B H 0.0556 0.4084 0.5345 0.130 Uiso 1 1 calc R . .
H26C H 0.1160 0.4600 0.5966 0.130 Uiso 1 1 calc R . .
C27 C 0.1300(2) 0.4023(3) 0.41934(17) 0.0812(10) Uani 1 1 d . . .
H27A H 0.1554 0.4330 0.3816 0.122 Uiso 1 1 calc R . .
H27B H 0.0772 0.3991 0.4002 0.122 Uiso 1 1 calc R . .
H27C H 0.1490 0.3338 0.4306 0.122 Uiso 1 1 calc R . .
C28 C 0.36008(19) 0.5219(3) 0.1967(3) 0.0910(12) Uani 1 1 d . A .
H28A H 0.3376 0.5472 0.1468 0.109 Uiso 1 1 calc R . .
H28B H 0.3793 0.5821 0.2261 0.109 Uiso 1 1 calc R . .
Si1 Si 0.43999(4) 0.45005(7) 0.18218(5) 0.0679(2) Uani 1 1 d D . .
C29 C 0.5098(5) 0.4807(7) 0.2614(5) 0.147(4) Uiso 0.640(6) 1 d PD A 1
H29A H 0.5045 0.5515 0.2756 0.221 Uiso 0.640(6) 1 calc PR A 1
H29B H 0.5585 0.4705 0.2480 0.221 Uiso 0.640(6) 1 calc PR A 1
H29C H 0.5042 0.4367 0.3036 0.221 Uiso 0.640(6) 1 calc PR A 1
C30 C 0.4808(4) 0.4826(5) 0.0957(3) 0.097(2) Uiso 0.640(6) 1 d PD A 1
H30A H 0.4444 0.4696 0.0509 0.145 Uiso 0.640(6) 1 calc PR A 1
H30B H 0.5244 0.4408 0.0943 0.145 Uiso 0.640(6) 1 calc PR A 1
H30C H 0.4947 0.5542 0.0972 0.145 Uiso 0.640(6) 1 calc PR A 1
C31 C 0.4204(4) 0.3138(5) 0.1727(4) 0.113(3) Uiso 0.640(6) 1 d PD A 1
H31A H 0.4104 0.2870 0.2203 0.170 Uiso 0.640(6) 1 calc PR A 1
H31B H 0.4629 0.2788 0.1587 0.170 Uiso 0.640(6) 1 calc PR A 1
H31C H 0.3774 0.3030 0.1338 0.170 Uiso 0.640(6) 1 calc PR A 1
C29' C 0.5263(8) 0.5138(12) 0.1710(10) 0.144(6) Uiso 0.360(6) 1 d PD A 2
H29D H 0.5163 0.5651 0.1317 0.216 Uiso 0.360(6) 1 calc PR A 2
H29E H 0.5610 0.4639 0.1573 0.216 Uiso 0.360(6) 1 calc PR A 2
H29F H 0.5477 0.5463 0.2182 0.216 Uiso 0.360(6) 1 calc PR A 2
C30' C 0.4733(11) 0.3413(13) 0.2450(10) 0.175(8) Uiso 0.360(6) 1 d PD A 2
H30D H 0.4897 0.3663 0.2959 0.262 Uiso 0.360(6) 1 calc PR A 2
H30E H 0.5144 0.3082 0.2268 0.262 Uiso 0.360(6) 1 calc PR A 2
H30F H 0.4333 0.2927 0.2450 0.262 Uiso 0.360(6) 1 calc PR A 2
C31' C 0.4042(13) 0.3888(18) 0.0928(9) 0.211(11) Uiso 0.360(6) 1 d PD A 2
H31D H 0.3912 0.3185 0.1018 0.317 Uiso 0.360(6) 1 calc PR A 2
H31E H 0.4418 0.3900 0.0606 0.317 Uiso 0.360(6) 1 calc PR A 2
H31F H 0.3605 0.4251 0.0683 0.317 Uiso 0.360(6) 1 calc PR A 2
C32 C 0.19116(19) 0.3748(2) 0.16699(16) 0.0710(8) Uani 1 1 d . . .
H32A H 0.2171 0.3115 0.1583 0.085 Uiso 1 1 calc R . .
H32B H 0.1494 0.3554 0.1917 0.085 Uiso 1 1 calc R . .
C33 C 0.2070(3) 0.3838(3) 0.0035(2) 0.1050(13) Uani 1 1 d . . .
H33A H 0.2569 0.4111 0.0157 0.158 Uiso 1 1 calc R . .
H33B H 0.1839 0.4086 -0.0457 0.158 Uiso 1 1 calc R . .
H33C H 0.2091 0.3097 0.0026 0.158 Uiso 1 1 calc R . .
C34 C 0.05467(19) 0.3826(3) 0.0442(2) 0.0893(11) Uani 1 1 d . . .
H34A H 0.0525 0.3085 0.0448 0.134 Uiso 1 1 calc R . .
H34B H 0.0371 0.4070 -0.0066 0.134 Uiso 1 1 calc R . .
H34C H 0.0236 0.4100 0.0781 0.134 Uiso 1 1 calc R . .
C35 C 0.15218(18) 0.5665(2) 0.07541(17) 0.0665(7) Uani 1 1 d . . .
H35A H 0.1279 0.5911 0.1160 0.100 Uiso 1 1 calc R . .
H35B H 0.1257 0.5913 0.0275 0.100 Uiso 1 1 calc R . .
H35C H 0.2029 0.5913 0.0828 0.100 Uiso 1 1 calc R . .
C36 C 0.3550(2) 0.3586(3) 0.39289(18) 0.0905(12) Uani 1 1 d . . .
H36A H 0.3289 0.4003 0.4255 0.109 Uiso 1 1 calc R . .
H36B H 0.4005 0.3942 0.3859 0.109 Uiso 1 1 calc R . .
C37 C 0.3722(3) 0.2572(3) 0.4262(3) 0.1173(17) Uani 1 1 d . . .
H37A H 0.4260 0.2491 0.4405 0.141 Uiso 1 1 calc R . .
H37B H 0.3496 0.2493 0.4716 0.141 Uiso 1 1 calc R . .
C38 C 0.3434(3) 0.1817(3) 0.3712(2) 0.0961(12) Uani 1 1 d . . .
H38A H 0.3185 0.1270 0.3946 0.115 Uiso 1 1 calc R . .
H38B H 0.3835 0.1516 0.3484 0.115 Uiso 1 1 calc R . .
C39 C 0.2915(2) 0.2343(2) 0.3150(2) 0.0834(10) Uani 1 1 d . . .
H39A H 0.2960 0.2098 0.2644 0.100 Uiso 1 1 calc R . .
H39B H 0.2407 0.2222 0.3234 0.100 Uiso 1 1 calc R . .

loop_
_atom_site_aniso_label
_atom_site_aniso_U_11
_atom_site_aniso_U_22
_atom_site_aniso_U_33
_atom_site_aniso_U_23
_atom_site_aniso_U_13
_atom_site_aniso_U_12
Sc 0.0424(2) 0.0431(2) 0.0404(2) -0.00675(16) 0.00747(16) 0.00463(16)
Si2 0.0649(4) 0.0443(4) 0.0473(3) -0.0056(3) -0.0027(3) 0.0047(3)
O 0.0675(11) 0.0514(10) 0.0521(9) -0.0032(8) -0.0016(8) 0.0138(8)
N1 0.0503(10) 0.0458(10) 0.0363(9) -0.0028(7) 0.0077(7) 0.0087(8)
N2 0.0564(11) 0.0462(10) 0.0317(8) 0.0008(7) 0.0107(7) 0.0130(8)
N3 0.0492(9) 0.0398(9) 0.0320(8) -0.0017(7) 0.0068(7) 0.0026(7)
C1 0.0443(10) 0.0393(11) 0.0331(9) -0.0003(8) 0.0082(8) 0.0021(8)
C2 0.0681(15) 0.0469(13) 0.0407(11) -0.0031(9) 0.0185(10) 0.0153(11)
C3 0.0652(14) 0.0447(12) 0.0368(10) -0.0042(9) 0.0161(10) 0.0052(10)
C4 0.0557(12) 0.0437(12) 0.0355(10) 0.0026(8) 0.0124(9) 0.0150(10)
C5 0.0518(12) 0.0587(14) 0.0400(11) 0.0046(10) 0.0132(9) 0.0135(11)
C6 0.0540(13) 0.0708(17) 0.0451(12) 0.0059(11) 0.0065(10) 0.0156(12)
C7 0.0702(16) 0.0664(17) 0.0423(12) 0.0123(11) 0.0116(11) 0.0216(13)
C8 0.0708(16) 0.0523(14) 0.0467(12) 0.0093(10) 0.0201(11) 0.0098(12)
C9 0.0606(13) 0.0449(12) 0.0451(11) 0.0016(9) 0.0137(10) 0.0095(10)
C10 0.0543(14) 0.0785(19) 0.0498(13) 0.0090(12) 0.0136(11) 0.0030(13)
C11 0.077(2) 0.132(4) 0.151(4) 0.043(3) 0.066(3) 0.031(2)
C12 0.112(3) 0.078(3) 0.156(4) 0.018(3) 0.070(3) -0.005(2)
C13 0.0711(17) 0.0630(17) 0.0598(15) 0.0071(13) 0.0077(13) -0.0086(13)
C14 0.113(3) 0.099(3) 0.138(4) -0.058(3) 0.025(3) -0.020(3)
C15 0.0659(19) 0.088(3) 0.122(3) -0.011(2) 0.023(2) -0.0064(18)
C16 0.0569(13) 0.0402(11) 0.0337(10) -0.0040(8) 0.0031(9) 0.0014(9)
C17 0.0547(14) 0.0629(16) 0.0500(13) -0.0067(11) 0.0017(11) 0.0010(12)
C18 0.0662(17) 0.086(2) 0.0597(16) -0.0101(15) -0.0142(13) 0.0126(16)
C19 0.104(3) 0.0669(19) 0.0545(16) -0.0021(14) -0.0196(16) 0.0239(18)
C20 0.108(2) 0.0482(15) 0.0498(14) 0.0071(11) -0.0035(15) 0.0039(15)
C21 0.0748(16) 0.0413(12) 0.0401(11) -0.0017(9) 0.0018(10) -0.0029(11)
C22 0.0574(16) 0.091(2) 0.078(2) 0.0033(17) 0.0090(14) -0.0164(15)
C23 0.124(4) 0.137(4) 0.171(5) -0.048(4) 0.086(4) -0.050(3)
C24 0.202(6) 0.081(3) 0.148(4) -0.029(3) 0.081(4) -0.048(3)
C25 0.0776(18) 0.0503(15) 0.0616(16) 0.0017(12) 0.0104(13) -0.0174(13)
C26 0.118(3) 0.070(2) 0.077(2) -0.0025(16) 0.031(2) -0.035(2)
C27 0.100(2) 0.080(2) 0.0601(17) -0.0036(15) 0.0032(16) -0.0404(19)
C28 0.071(2) 0.068(2) 0.147(4) -0.011(2) 0.058(2) -0.0036(16)
Si1 0.0521(4) 0.0830(6) 0.0720(5) -0.0144(4) 0.0202(3) 0.0064(4)
C32 0.090(2) 0.0524(16) 0.0609(16) 0.0042(12) -0.0170(14) -0.0166(14)
C33 0.131(4) 0.099(3) 0.090(3) -0.021(2) 0.032(2) 0.021(3)
C34 0.077(2) 0.0607(19) 0.117(3) -0.0044(18) -0.020(2) 0.0013(16)
C35 0.082(2) 0.0507(15) 0.0656(17) 0.0042(12) 0.0101(14) 0.0001(13)
C36 0.116(3) 0.081(2) 0.0606(18) -0.0053(16) -0.0242(18) 0.021(2)
C37 0.139(4) 0.078(3) 0.110(3) 0.019(2) -0.052(3) -0.003(2)
C38 0.122(3) 0.069(2) 0.092(3) 0.0183(19) 0.002(2) 0.010(2)
C39 0.101(2) 0.0511(17) 0.087(2) 0.0049(15) -0.0170(19) -0.0034(16)

loop_
_atom_type_symbol
_atom_type_description
_atom_type_scat_dispersion_real
_atom_type_scat_dispersion_imag
_atom_type_scat_source
C C 0.0181 0.0091 'International Tables Vol C Tables 4.2.6.8 and 6.1.1.4'
H H 0.0000 0.0000 'International Tables Vol C Tables 4.2.6.8 and 6.1.1.4'
O O 0.0492 0.0322 'International Tables Vol C Tables 4.2.6.8 and 6.1.1.4'
Si Si 0.2541 0.3302 'International Tables Vol C Tables 4.2.6.8 and 6.1.1.4'
Sc Sc 0.3119 1.5331 'International Tables Vol C Tables 4.2.6.8 and 6.1.1.4'
N N 0.0311 0.0180 'International Tables Vol C Tables 4.2.6.8 and 6.1.1.4'

loop_
_geom_angle_atom_site_label_1
_geom_angle_atom_site_label_2
_geom_angle_atom_site_label_3
_geom_angle
_geom_angle_site_symmetry_1
_geom_angle_site_symmetry_3
_geom_angle_publ_flag
N1 Sc O 106.61(7) . . ?
N1 Sc C28 115.00(11) . . ?
O Sc C28 107.55(12) . . ?
N1 Sc C32 118.81(12) . . ?
O Sc C32 96.83(9) . . ?
C28 Sc C32 109.82(15) . . ?
C32 Si2 C33 110.8(2) . . ?
C32 Si2 C35 111.36(14) . . ?
C33 Si2 C35 107.22(19) . . ?
C32 Si2 C34 112.07(17) . . ?
C33 Si2 C34 107.9(2) . . ?
C35 Si2 C34 107.34(15) . . ?
C39 O C36 108.9(2) . . ?
C39 O Sc 129.98(17) . . ?
C36 O Sc 120.83(18) . . ?
C1 N1 Sc 178.90(18) . . ?
C2 N2 C1 110.97(17) . . ?
C2 N2 C4 123.33(18) . . ?
C1 N2 C4 125.42(17) . . ?
C3 N3 C1 110.74(17) . . ?
C3 N3 C16 123.85(17) . . ?
C1 N3 C16 125.41(17) . . ?
N1 C1 N2 129.01(19) . . ?
N1 C1 N3 128.38(19) . . ?
N2 C1 N3 102.61(16) . . ?
C3 C2 N2 107.9(2) . . ?
C2 C3 N3 107.80(19) . . ?
C5 C4 C9 122.9(2) . . ?
C5 C4 N2 118.5(2) . . ?
C9 C4 N2 118.5(2) . . ?
C4 C5 C6 117.3(2) . . ?
C4 C5 C10 122.5(2) . . ?
C6 C5 C10 120.2(2) . . ?
C7 C6 C5 120.7(3) . . ?
C8 C7 C6 120.8(2) . . ?
C7 C8 C9 120.8(2) . . ?
C4 C9 C8 117.5(2) . . ?
C4 C9 C13 122.0(2) . . ?
C8 C9 C13 120.5(2) . . ?
C12 C10 C11 110.2(3) . . ?
C12 C10 C5 111.2(2) . . ?
C11 C10 C5 112.6(3) . . ?
C9 C13 C14 111.3(3) . . ?
C9 C13 C15 111.6(3) . . ?
C14 C13 C15 109.4(3) . . ?
C21 C16 C17 122.4(2) . . ?
C21 C16 N3 118.9(2) . . ?
C17 C16 N3 118.7(2) . . ?
C18 C17 C16 117.2(3) . . ?
C18 C17 C22 121.1(3) . . ?
C16 C17 C22 121.7(2) . . ?
C19 C18 C17 121.3(3) . . ?
C18 C19 C20 120.7(3) . . ?
C19 C20 C21 120.8(3) . . ?
C16 C21 C20 117.6(3) . . ?
C16 C21 C25 120.6(2) . . ?
C20 C21 C25 121.8(3) . . ?
C24 C22 C17 111.3(3) . . ?
C24 C22 C23 110.4(4) . . ?
C17 C22 C23 112.6(3) . . ?
C21 C25 C26 114.4(3) . . ?
C21 C25 C27 109.9(3) . . ?
C26 C25 C27 110.6(2) . . ?
Si1 C28 Sc 126.1(2) . . ?
C29 Si1 C28 104.9(4) . . ?
C29 Si1 C31' 154.8(9) . . ?
C28 Si1 C31' 100.3(8) . . ?
C29 Si1 C31 113.4(4) . . ?
C28 Si1 C31 112.0(3) . . ?
C31' Si1 C31 56.5(8) . . ?
C29 Si1 C29' 58.0(6) . . ?
C28 Si1 C29' 121.1(6) . . ?
C31' Si1 C29' 107.2(9) . . ?
C31 Si1 C29' 126.7(6) . . ?
C29 Si1 C30' 64.6(7) . . ?
C28 Si1 C30' 120.5(6) . . ?
C31' Si1 C30' 103.4(10) . . ?
C31 Si1 C30' 49.1(6) . . ?
C29' Si1 C30' 102.4(8) . . ?
C29 Si1 C30 106.1(4) . . ?
C28 Si1 C30 116.6(3) . . ?
C31' Si1 C30 60.3(8) . . ?
C31 Si1 C30 104.1(3) . . ?
C29' Si1 C30 48.4(5) . . ?
C30' Si1 C30 122.7(7) . . ?
Si2 C32 Sc 121.79(15) . . ?
O C36 C37 105.7(3) . . ?
C38 C37 C36 108.2(3) . . ?
C37 C38 C39 106.0(3) . . ?
O C39 C38 107.4(3) . . ?

loop_
_geom_bond_atom_site_label_1
_geom_bond_atom_site_label_2
_geom_bond_distance
_geom_bond_site_symmetry_2
_geom_bond_publ_flag
Sc N1 1.9520(18) . ?
Sc O 2.1593(18) . ?
Sc C28 2.223(3) . ?
Sc C32 2.225(3) . ?
Si2 C32 1.825(3) . ?
Si2 C33 1.861(4) . ?
Si2 C35 1.869(3) . ?
Si2 C34 1.884(3) . ?
O C39 1.442(4) . ?
O C36 1.447(3) . ?
N1 C1 1.271(3) . ?
N2 C2 1.391(3) . ?
N2 C1 1.396(3) . ?
N2 C4 1.435(3) . ?
N3 C3 1.392(3) . ?
N3 C1 1.404(2) . ?
N3 C16 1.426(3) . ?
C2 C3 1.333(3) . ?
C4 C5 1.394(3) . ?
C4 C9 1.395(3) . ?
C5 C6 1.403(3) . ?
C5 C10 1.517(4) . ?
C6 C7 1.378(4) . ?
C7 C8 1.375(4) . ?
C8 C9 1.396(3) . ?
C9 C13 1.512(4) . ?
C10 C12 1.504(5) . ?
C10 C11 1.514(4) . ?
C13 C14 1.522(5) . ?
C13 C15 1.527(5) . ?
C16 C21 1.392(3) . ?
C16 C17 1.396(4) . ?
C17 C18 1.396(4) . ?
C17 C22 1.514(4) . ?
C18 C19 1.364(5) . ?
C19 C20 1.370(5) . ?
C20 C21 1.398(4) . ?
C21 C25 1.518(4) . ?
C22 C24 1.502(6) . ?
C22 C23 1.523(5) . ?
C25 C26 1.525(4) . ?
C25 C27 1.532(4) . ?
C28 Si1 1.811(3) . ?
Si1 C29 1.810(8) . ?
Si1 C31' 1.835(13) . ?
Si1 C31 1.840(7) . ?
Si1 C29' 1.845(11) . ?
Si1 C30' 1.873(12) . ?
Si1 C30 1.902(6) . ?
C36 C37 1.484(5) . ?
C37 C38 1.449(6) . ?
C38 C39 1.455(5) . ?

loop_
_geom_torsion_atom_site_label_1
_geom_torsion_atom_site_label_2
_geom_torsion_atom_site_label_3
_geom_torsion_atom_site_label_4
_geom_torsion
_geom_torsion_site_symmetry_1
_geom_torsion_site_symmetry_2
_geom_torsion_site_symmetry_3
_geom_torsion_site_symmetry_4
_geom_torsion_publ_flag
N1 Sc O C39 124.2(3) . . . . ?
C28 Sc O C39 -112.0(3) . . . . ?
C32 Sc O C39 1.3(3) . . . . ?
N1 Sc O C36 -48.5(3) . . . . ?
C28 Sc O C36 75.3(3) . . . . ?
C32 Sc O C36 -171.4(3) . . . . ?
O Sc N1 C1 -75(9) . . . . ?
C28 Sc N1 C1 166(9) . . . . ?
C32 Sc N1 C1 33(9) . . . . ?
Sc N1 C1 N2 -87(9) . . . . ?
Sc N1 C1 N3 94(9) . . . . ?
C2 N2 C1 N1 -178.4(2) . . . . ?
C4 N2 C1 N1 -4.3(4) . . . . ?
C2 N2 C1 N3 1.2(2) . . . . ?
C4 N2 C1 N3 175.3(2) . . . . ?
C3 N3 C1 N1 178.5(2) . . . . ?
C16 N3 C1 N1 -2.2(4) . . . . ?
C3 N3 C1 N2 -1.1(2) . . . . ?
C16 N3 C1 N2 178.2(2) . . . . ?
C1 N2 C2 C3 -0.9(3) . . . . ?
C4 N2 C2 C3 -175.1(2) . . . . ?
N2 C2 C3 N3 0.2(3) . . . . ?
C1 N3 C3 C2 0.6(3) . . . . ?
C16 N3 C3 C2 -178.7(2) . . . . ?
C2 N2 C4 C5 -85.0(3) . . . . ?
C1 N2 C4 C5 101.7(3) . . . . ?
C2 N2 C4 C9 92.5(3) . . . . ?
C1 N2 C4 C9 -80.8(3) . . . . ?
C9 C4 C5 C6 -0.8(3) . . . . ?
N2 C4 C5 C6 176.6(2) . . . . ?
C9 C4 C5 C10 178.2(2) . . . . ?
N2 C4 C5 C10 -4.4(3) . . . . ?
C4 C5 C6 C7 0.0(4) . . . . ?
C10 C5 C6 C7 -179.0(2) . . . . ?
C5 C6 C7 C8 0.7(4) . . . . ?
C6 C7 C8 C9 -0.6(4) . . . . ?
C5 C4 C9 C8 0.9(3) . . . . ?
N2 C4 C9 C8 -176.5(2) . . . . ?
C5 C4 C9 C13 179.9(2) . . . . ?
N2 C4 C9 C13 2.5(3) . . . . ?
C7 C8 C9 C4 -0.1(4) . . . . ?
C7 C8 C9 C13 -179.2(3) . . . . ?
C4 C5 C10 C12 -98.2(4) . . . . ?
C6 C5 C10 C12 80.8(4) . . . . ?
C4 C5 C10 C11 137.5(3) . . . . ?
C6 C5 C10 C11 -43.5(4) . . . . ?
C4 C9 C13 C14 -105.9(3) . . . . ?
C8 C9 C13 C14 73.1(4) . . . . ?
C4 C9 C13 C15 131.6(3) . . . . ?
C8 C9 C13 C15 -49.4(4) . . . . ?
C3 N3 C16 C21 82.9(3) . . . . ?
C1 N3 C16 C21 -96.3(3) . . . . ?
C3 N3 C16 C17 -94.8(3) . . . . ?
C1 N3 C16 C17 86.0(3) . . . . ?
C21 C16 C17 C18 0.3(4) . . . . ?
N3 C16 C17 C18 177.9(2) . . . . ?
C21 C16 C17 C22 -178.4(3) . . . . ?
N3 C16 C17 C22 -0.8(4) . . . . ?
C16 C17 C18 C19 -0.5(4) . . . . ?
C22 C17 C18 C19 178.3(3) . . . . ?
C17 C18 C19 C20 0.7(5) . . . . ?
C18 C19 C20 C21 -0.7(5) . . . . ?
C17 C16 C21 C20 -0.3(4) . . . . ?
N3 C16 C21 C20 -177.9(2) . . . . ?
C17 C16 C21 C25 -178.3(2) . . . . ?
N3 C16 C21 C25 4.1(3) . . . . ?
C19 C20 C21 C16 0.5(4) . . . . ?
C19 C20 C21 C25 178.4(3) . . . . ?
C18 C17 C22 C24 -72.9(5) . . . . ?
C16 C17 C22 C24 105.8(4) . . . . ?
C18 C17 C22 C23 51.7(4) . . . . ?
C16 C17 C22 C23 -129.6(3) . . . . ?
C16 C21 C25 C26 -151.0(3) . . . . ?
C20 C21 C25 C26 31.1(4) . . . . ?
C16 C21 C25 C27 83.9(3) . . . . ?
C20 C21 C25 C27 -94.0(3) . . . . ?
N1 Sc C28 Si1 143.2(2) . . . . ?
O Sc C28 Si1 24.6(3) . . . . ?
C32 Sc C28 Si1 -79.6(3) . . . . ?
Sc C28 Si1 C29 -95.8(4) . . . . ?
Sc C28 Si1 C31' 85.5(8) . . . . ?
Sc C28 Si1 C31 27.6(4) . . . . ?
Sc C28 Si1 C29' -157.2(7) . . . . ?
Sc C28 Si1 C30' -26.9(8) . . . . ?
Sc C28 Si1 C30 147.2(3) . . . . ?
C33 Si2 C32 Sc 96.1(3) . . . . ?
C35 Si2 C32 Sc -23.2(3) . . . . ?
C34 Si2 C32 Sc -143.4(2) . . . . ?
N1 Sc C32 Si2 82.3(2) . . . . ?
O Sc C32 Si2 -164.5(2) . . . . ?
C28 Sc C32 Si2 -53.0(3) . . . . ?
C39 O C36 C37 6.0(5) . . . . ?
Sc O C36 C37 -179.9(3) . . . . ?
O C36 C37 C38 6.5(6) . . . . ?
C36 C37 C38 C39 -16.3(6) . . . . ?
C36 O C39 C38 -16.3(4) . . . . ?
Sc O C39 C38 170.3(2) . . . . ?
C37 C38 C39 O 20.0(5) . . . . ?
